data_7245290
loop_
_publ_author_name
'Yamasaki, Ryu'
'Harada, Misuzu'
'Ito, Ai'
'Fukuda, Kazuo'
'Matsumoto, Shota'
'Karasawa, Satoru'
'Okamoto, Iwao'

_publ_section_title
;
 Reversible On/Off Conformational Switching of Pentafluorobenzoyl Amide
 Triggered by Acid Vapor and Sublimation
;
_journal_name_full CrystEngComm
_journal_paper_doi 10.1039/D2CE00972B
_journal_year 2022
_chemical_formula_moiety 'Cl, C21 H16 F5 N2 O, 0.5(H2 O)'
_chemical_formula_sum 'C21 H17 Cl F5 N2 O1.5'
_chemical_formula_weight 451.82
_chemical_melting_point 440.0(10)
_space_group_crystal_system orthorhombic
_space_group_IT_number 19
_space_group_name_Hall 'P 2ac 2ab'
_space_group_name_H-M_alt 'P 21 21 21'
_atom_sites_solution_hydrogens mixed
_atom_sites_solution_primary dual
_audit_creation_date 2021-12-25
_audit_creation_method
;
Olex2 1.3
(compiled 2020.11.12 svn.r5f609507 for OlexSys, GUI svn.r6408)
;
_audit_update_record
;
2022-02-03 deposited with the CCDC.	2022-08-10 downloaded from the CCDC.
;
_cell_angle_alpha 90
_cell_angle_beta 90
_cell_angle_gamma 90
_cell_formula_units_Z 8
_cell_length_a 9.0543(2)
_cell_length_b 13.0350(2)
_cell_length_c 34.3367(6)
_cell_measurement_reflns_used 7141
_cell_measurement_temperature 93
_cell_measurement_theta_max 76.3550
_cell_measurement_theta_min 2.5630
_cell_volume 4052.51(13)
_computing_cell_refinement 'CrysAlisPro 1.171.41.34a (Rigaku OD, 2019)'
_computing_data_collection 'CrysAlisPro 1.171.41.34a (Rigaku OD, 2019)'
_computing_data_reduction 'CrysAlisPro 1.171.41.34a (Rigaku OD, 2019)'
_computing_molecular_graphics 'Olex2 1.3 (Dolomanov et al., 2009)'
_computing_publication_material 'Olex2 1.3 (Dolomanov et al., 2009)'
_computing_structure_refinement 'SHELXL 2018/3 (Sheldrick, 2015)'
_computing_structure_solution 'SHELXT 2018/2 (Sheldrick, 2018)'
_diffrn_ambient_temperature 93
_diffrn_detector 'Rigaku HyPix-6000 area detector'
_diffrn_detector_area_resol_mean 10.0
_diffrn_detector_type 'HPC area detector'
_diffrn_measured_fraction_theta_full 1.000
_diffrn_measured_fraction_theta_max 0.952
_diffrn_measurement_details
;
List of Runs (angles in degrees, time in seconds):

  # Type    Start    End  Width  t~exp~   \w     \q     \k     \f   Frames
#--------------------------------------------------------------------------
  1  \w    -98.00 -15.00   0.50    1.25    --  -43.55 -19.00  62.00  166
  2  \w   -156.00-129.00   0.50    5.01    --  -97.00-109.00 -55.00   54
  3  \w   -154.00 -94.00   0.50    5.01    --  -97.00-121.00-140.00  120
  4  \w     89.00 173.00   0.50    5.01    --  113.46  19.00-129.00  168
  5  \w   -112.00 -63.00   0.50    1.25    --  -43.55-179.00-150.00   98
  6  \w    -29.00  22.00   0.50    1.25    --   43.55 -19.00 -60.00  102
  7  \w    -54.00 -23.00   0.50    5.01    --  -97.00  45.00-150.00   62
  8  \w    -57.00 -32.00   0.50    5.01    --  -97.00  61.00-150.00   50
  9  \w     41.00  67.00   0.50    5.01    --  113.46 -61.00-150.00   52
 10  \w     41.00  67.00   0.50    5.01    --  113.46 -94.00-120.00   52
 11  \w     52.00 100.00   0.50    5.01    --  113.46 -94.00 -60.00   96
 12  \w     42.00  67.00   0.50    5.01    --  113.46 -61.00  30.00   50
 13  \w     45.00  81.00   0.50    5.01    --  113.46 -94.00 -30.00   72
 14  \w     80.00 105.00   0.50    5.01    --  113.46 -94.00-120.00   50
 15  \w     40.00  68.00   0.50    5.01    --  113.46 -61.00-180.00   56
;
_diffrn_measurement_device 'four-circle diffractometer'
_diffrn_measurement_device_type 'Rigaku XtaLAB Synergy-Custom'
_diffrn_measurement_method '\w scans'
_diffrn_orient_matrix_type 'CrysAlisPro convention (1999,Acta A55,543-557)'
_diffrn_orient_matrix_UB_11 -0.0260127000
_diffrn_orient_matrix_UB_12 -0.0239109000
_diffrn_orient_matrix_UB_13 0.0434209000
_diffrn_orient_matrix_UB_21 -0.1671380000
_diffrn_orient_matrix_UB_22 0.0161505000
_diffrn_orient_matrix_UB_23 -0.0056881000
_diffrn_orient_matrix_UB_31 -0.0180783000
_diffrn_orient_matrix_UB_32 -0.1145903000
_diffrn_orient_matrix_UB_33 -0.0098327000
_diffrn_radiation_monochromator 'multi-layer mirror optics'
_diffrn_radiation_probe x-ray
_diffrn_radiation_type 'Cu K\a'
_diffrn_radiation_wavelength 1.54184
_diffrn_reflns_av_R_equivalents 0.0406
_diffrn_reflns_av_unetI/netI 0.0513
_diffrn_reflns_Laue_measured_fraction_full 1.000
_diffrn_reflns_Laue_measured_fraction_max 0.952
_diffrn_reflns_limit_h_max 9
_diffrn_reflns_limit_h_min -11
_diffrn_reflns_limit_k_max 5
_diffrn_reflns_limit_k_min -16
_diffrn_reflns_limit_l_max 43
_diffrn_reflns_limit_l_min -41
_diffrn_reflns_number 15075
_diffrn_reflns_point_group_measured_fraction_full 0.932
_diffrn_reflns_point_group_measured_fraction_max 0.866
_diffrn_reflns_theta_full 67.684
_diffrn_reflns_theta_max 77.772
_diffrn_reflns_theta_min 2.574
_diffrn_source 'rotating anode X-ray generator'
_diffrn_source_type micromax007
_exptl_absorpt_coefficient_mu 2.257
_exptl_absorpt_correction_T_max 1.00000
_exptl_absorpt_correction_T_min 0.50016
_exptl_absorpt_correction_type multi-scan
_exptl_absorpt_process_details
;
CrysAlisPro 1.171.41.34a (Rigaku Oxford Diffraction, 2019)
Empirical absorption correction using spherical harmonics,
 implemented in SCALE3 ABSPACK scaling algorithm.
;
_exptl_crystal_colour colourless
_exptl_crystal_colour_primary colourless
_exptl_crystal_density_diffrn 1.481
_exptl_crystal_description plate
_exptl_crystal_F_000 1848
_exptl_crystal_recrystallization_method 'Re-crystallisation from solvent: iPrOH'
_exptl_crystal_size_max 0.262
_exptl_crystal_size_mid 0.095
_exptl_crystal_size_min 0.031
_refine_diff_density_max 0.540
_refine_diff_density_min -0.371
_refine_diff_density_rms 0.074
_refine_ls_abs_structure_details
;
 Flack x determined using 2202 quotients [(I+)-(I-)]/[(I+)+(I-)]
 (Parsons, Flack and Wagner, Acta Cryst. B69 (2013) 249-259).
;
_refine_ls_abs_structure_Flack 0.394(10)
_refine_ls_extinction_method none
_refine_ls_goodness_of_fit_ref 1.117
_refine_ls_hydrogen_treatment constr
_refine_ls_matrix_type full
_refine_ls_number_parameters 557
_refine_ls_number_reflns 7498
_refine_ls_number_restraints 0
_refine_ls_restrained_S_all 1.117
_refine_ls_R_factor_all 0.0643
_refine_ls_R_factor_gt 0.0524
_refine_ls_shift/su_max 0.000
_refine_ls_shift/su_mean 0.000
_refine_ls_structure_factor_coef Fsqd
_refine_ls_weighting_details 'w=1/[\s^2^(Fo^2^)+(0.0168P)^2^+8.6529P] where P=(Fo^2^+2Fc^2^)/3'
_refine_ls_weighting_scheme calc
_refine_ls_wR_factor_gt 0.1186
_refine_ls_wR_factor_ref 0.1323
_reflns_Friedel_coverage 0.619
_reflns_Friedel_fraction_full 0.843
_reflns_Friedel_fraction_max 0.757
_reflns_number_gt 6611
_reflns_number_total 7498
_reflns_threshold_expression 'I > 2\s(I)'
_cod_data_source_file d2ce00972b3.cif
_cod_data_source_block exp_2
_cod_depositor_comments
;
The following automatic conversions were performed:

data item '_chemical_melting_point' value '439-441' was changed to
'440.0(10)' -- the average value was taken and precision was
estimated.

Automatic conversion script
Id: cif_fix_values 7556 2019-12-06 15:28:31Z antanas 
;
_cod_original_formula_sum 'C21 H17 Cl F5 N2 O1.50'
_cod_database_code 7245290
_shelx_shelxl_version_number 2018/3
_chemical_oxdiff_formula C21H16Cl1F5N2O1
_shelx_space_group_comment
;
The symmetry employed for this shelxl refinement is uniquely defined
by the following loop, which should always be used as a source of
symmetry information in preference to the above space-group names.
They are only intended as comments.
;
_reflns_odcompleteness_completeness 99.95
_reflns_odcompleteness_iscentric 1
_reflns_odcompleteness_theta 68.13
_olex2_refinement_description
;
1. Fixed Uiso
 At 1.2 times of:
  All C(H) groups, All N(H) groups
 At 1.5 times of:
  All C(H,H,H) groups, All O(H,H) groups
2.a Free rotating group:
 O3(H3A,H3B)
2.b Ternary CH refined with riding coordinates:
 N4(H4), N2(H2)
2.c Aromatic/amide H refined with riding coordinates:
 C36(H36), C37(H37), C30(H30), C13(H13), C16(H16), C15(H15), C9(H9), C19(H19),
 C18(H18), C39(H39), C12(H12), C10(H10), C40(H40), C11(H11), C34(H34), C31(H31),
  C32(H32), C33(H33)
2.d Idealised Me refined as rotating group:
 C41(H41A,H41B,H41C), C21(H21A,H21B,H21C), C20(H20A,H20B,H20C), C42(H42A,H42B,
 H42C)
;
_olex2_submission_special_instructions 'No special instructions were received'
_oxdiff_exptl_absorpt_empirical_details
;
Empirical correction (ABSPACK) includes:
- Absorption correction using spherical harmonics
- Frame scaling
;
_oxdiff_exptl_absorpt_empirical_full_max 2.406
_oxdiff_exptl_absorpt_empirical_full_min 0.520

loop_
_space_group_symop_operation_xyz
'x, y, z'
'-x+1/2, -y, z+1/2'
'-x, y+1/2, -z+1/2'
'x+1/2, -y+1/2, -z'

loop_
_atom_site_label
_atom_site_type_symbol
_atom_site_fract_x
_atom_site_fract_y
_atom_site_fract_z
_atom_site_U_iso_or_equiv
_atom_site_adp_type
_atom_site_occupancy
_atom_site_site_symmetry_order
_atom_site_calc_flag
_atom_site_refinement_flags_posn
_atom_site_refinement_flags_adp
_atom_site_refinement_flags_occupancy
_atom_site_disorder_assembly
_atom_site_disorder_group
Cl2 Cl 0.82642(17) 1.10854(10) 0.53871(4) 0.0302(3) Uani 1 1 d . . . . .
Cl1 Cl 0.33406(17) 0.19610(9) 0.05823(4) 0.0302(3) Uani 1 1 d . . . . .
F8 F 0.8272(5) 0.4899(2) 0.22627(10) 0.0372(8) Uani 1 1 d . . . . .
F5 F 0.8041(4) 0.8927(3) 0.15778(10) 0.0426(9) Uani 1 1 d . . . . .
F1 F 0.4800(4) 0.7177(3) 0.24156(10) 0.0382(9) Uani 1 1 d . . . . .
F9 F 1.0430(4) 0.6297(3) 0.21480(10) 0.0381(8) Uani 1 1 d . . . . .
F10 F 1.0755(4) 0.7888(3) 0.26417(11) 0.0392(9) Uani 1 1 d . . . . .
F6 F 0.6774(4) 0.6655(3) 0.33865(10) 0.0418(9) Uani 1 1 d . . . . .
F2 F 0.4835(4) 0.8772(3) 0.29133(10) 0.0422(9) Uani 1 1 d . . . . .
F3 F 0.6508(5) 1.0438(2) 0.27504(11) 0.0466(10) Uani 1 1 d . . . . .
F7 F 0.6415(4) 0.5095(3) 0.28772(11) 0.0445(10) Uani 1 1 d . . . . .
F4 F 0.8114(6) 1.0517(3) 0.20832(12) 0.0573(12) Uani 1 1 d . . . . .
O3 O 0.3413(5) -0.0291(3) 0.02134(13) 0.0331(9) Uani 1 1 d G . . . .
H3A H 0.334843 0.032118 0.029713 0.050 Uiso 1 1 d G U . . .
H3B H 0.427166 -0.048545 0.028088 0.050 Uiso 1 1 d G U . . .
O1 O 0.7527(5) 0.6553(3) 0.17011(13) 0.0394(11) Uani 1 1 d . . . . .
O2 O 0.7852(5) 0.8919(4) 0.32269(13) 0.0464(13) Uani 1 1 d . . . . .
N3 N 0.9765(5) 0.8295(3) 0.35770(13) 0.0210(9) Uani 1 1 d . . . . .
N4 N 0.9095(5) 1.1712(3) 0.45753(14) 0.0222(9) Uani 1 1 d . . . . .
H4 H 0.884953 1.143351 0.483884 0.027 Uiso 1 1 calc R U . . .
N1 N 0.5271(5) 0.7007(3) 0.14707(13) 0.0216(9) Uani 1 1 d . . . . .
N2 N 0.5432(5) 0.3706(3) 0.03964(14) 0.0245(9) Uani 1 1 d . . . . .
H2 H 0.472000 0.317866 0.049413 0.029 Uiso 1 1 calc R U . . .
C14 C 0.5278(6) 0.6161(4) 0.11918(15) 0.0223(10) Uani 1 1 d . . . . .
C35 C 0.9693(6) 0.9167(4) 0.38397(15) 0.0221(11) Uani 1 1 d . . . . .
C38 C 0.9393(6) 1.0822(4) 0.43203(15) 0.0218(11) Uani 1 1 d . . . . .
C6 C 0.6414(6) 0.8021(4) 0.19833(16) 0.0231(11) Uani 1 1 d . . . . .
C36 C 0.9213(6) 0.9019(4) 0.42155(16) 0.0239(11) Uani 1 1 d . . . . .
H36 H 0.900108 0.834672 0.430682 0.029 Uiso 1 1 calc R U . . .
C17 C 0.5360(6) 0.4582(4) 0.06699(16) 0.0236(11) Uani 1 1 d . . . . .
C27 C 0.8764(6) 0.7308(4) 0.30280(16) 0.0215(11) Uani 1 1 d . . . . .
C29 C 1.0835(6) 0.7506(4) 0.36581(16) 0.0234(11) Uani 1 1 d . . . . .
C37 C 0.9043(6) 0.9853(4) 0.44592(16) 0.0252(11) Uani 1 1 d . . . . .
H37 H 0.869098 0.976409 0.471771 0.030 Uiso 1 1 calc R U . . .
C8 C 0.4073(6) 0.7742(4) 0.14551(16) 0.0216(11) Uani 1 1 d . . . . .
C7 C 0.6455(6) 0.7114(4) 0.17075(16) 0.0255(12) Uani 1 1 d . . . . .
C30 C 1.0429(7) 0.6664(4) 0.38822(17) 0.0268(12) Uani 1 1 d . . . . .
H30 H 0.943579 0.657413 0.396479 0.032 Uiso 1 1 calc R U . . .
C2 C 0.5644(6) 0.8801(4) 0.25869(17) 0.0272(12) Uani 1 1 d . . . . .
C13 C 0.4253(6) 0.8646(4) 0.12447(16) 0.0243(11) Uani 1 1 d . . . . .
H13 H 0.515945 0.878695 0.111611 0.029 Uiso 1 1 calc R U . . .
C16 C 0.4562(7) 0.4471(4) 0.10109(16) 0.0271(12) Uani 1 1 d . . . . .
H16 H 0.404740 0.385053 0.106295 0.033 Uiso 1 1 calc R U . . .
C23 C 0.7491(6) 0.5777(4) 0.28239(17) 0.0268(12) Uani 1 1 d . . . . .
C15 C 0.4522(7) 0.5271(4) 0.12755(16) 0.0269(12) Uani 1 1 d . . . . .
H15 H 0.398024 0.520790 0.151132 0.032 Uiso 1 1 calc R U . . .
C25 C 0.9513(6) 0.6395(4) 0.24501(16) 0.0256(12) Uani 1 1 d . . . . .
C24 C 0.8430(7) 0.5681(4) 0.25080(16) 0.0253(11) Uani 1 1 d . . . . .
C26 C 0.9672(6) 0.7199(4) 0.27085(16) 0.0252(11) Uani 1 1 d . . . . .
C9 C 0.2757(6) 0.7523(4) 0.16424(17) 0.0264(12) Uani 1 1 d . . . . .
H9 H 0.264312 0.690375 0.178509 0.032 Uiso 1 1 calc R U . . .
C19 C 0.6068(6) 0.6280(4) 0.08486(17) 0.0264(12) Uani 1 1 d . . . . .
H19 H 0.657433 0.690333 0.079622 0.032 Uiso 1 1 calc R U . . .
C22 C 0.7678(6) 0.6576(4) 0.30801(16) 0.0256(12) Uani 1 1 d . . . . .
C1 C 0.5620(6) 0.7997(4) 0.23279(17) 0.0262(12) Uani 1 1 d . . . . .
C18 C 0.6110(6) 0.5476(4) 0.05815(18) 0.0276(12) Uani 1 1 d . . . . .
H18 H 0.664158 0.553987 0.034429 0.033 Uiso 1 1 calc R U . . .
C41 C 0.7780(7) 1.2304(4) 0.44404(18) 0.0305(12) Uani 1 1 d . . . . .
H41A H 0.794120 1.253811 0.417255 0.046 Uiso 1 1 calc R U . . .
H41B H 0.763232 1.289929 0.461049 0.046 Uiso 1 1 calc R U . . .
H41C H 0.690317 1.186415 0.444975 0.046 Uiso 1 1 calc R U . . .
C39 C 0.9931(7) 1.0971(4) 0.39481(16) 0.0281(12) Uani 1 1 d . . . . .
H39 H 1.018801 1.163817 0.385979 0.034 Uiso 1 1 calc R U . . .
C12 C 0.3091(7) 0.9339(4) 0.12252(17) 0.0280(12) Uani 1 1 d . . . . .
H12 H 0.320085 0.995926 0.108312 0.034 Uiso 1 1 calc R U . . .
C28 C 0.8764(6) 0.8249(4) 0.32855(16) 0.0256(12) Uani 1 1 d . . . . .
C5 C 0.7266(6) 0.8873(5) 0.19117(16) 0.0299(12) Uani 1 1 d . . . . .
C10 C 0.1607(8) 0.8223(4) 0.16184(17) 0.0329(13) Uani 1 1 d . . . . .
H10 H 0.069624 0.808091 0.174472 0.039 Uiso 1 1 calc R U . . .
C3 C 0.6511(8) 0.9648(4) 0.25059(17) 0.0310(13) Uani 1 1 d . . . . .
C40 C 1.0087(6) 1.0124(4) 0.37053(16) 0.0258(12) Uani 1 1 d . . . . .
H40 H 1.046341 1.020502 0.344887 0.031 Uiso 1 1 calc R U . . .
C11 C 0.1775(7) 0.9127(4) 0.14120(17) 0.0321(13) Uani 1 1 d . . . . .
H11 H 0.098278 0.960384 0.139872 0.039 Uiso 1 1 calc R U . . .
C34 C 1.2273(7) 0.7645(5) 0.35363(19) 0.0335(14) Uani 1 1 d . . . . .
H34 H 1.253207 0.822612 0.338393 0.040 Uiso 1 1 calc R U . . .
C21 C 0.4959(7) 0.3976(5) -0.00085(16) 0.0324(13) Uani 1 1 d . . . . .
H21A H 0.397704 0.429228 -0.000068 0.049 Uiso 1 1 calc R U . . .
H21B H 0.492235 0.335309 -0.016791 0.049 Uiso 1 1 calc R U . . .
H21C H 0.566657 0.446004 -0.012185 0.049 Uiso 1 1 calc R U . . .
C31 C 1.1524(8) 0.5948(4) 0.39836(19) 0.0388(15) Uani 1 1 d . . . . .
H31 H 1.127246 0.536107 0.413341 0.047 Uiso 1 1 calc R U . . .
C20 C 0.6928(7) 0.3217(4) 0.03986(18) 0.0319(13) Uani 1 1 d . . . . .
H20A H 0.765662 0.370082 0.029502 0.048 Uiso 1 1 calc R U . . .
H20B H 0.691095 0.259855 0.023619 0.048 Uiso 1 1 calc R U . . .
H20C H 0.719463 0.303051 0.066600 0.048 Uiso 1 1 calc R U . . .
C4 C 0.7307(8) 0.9690(4) 0.21643(19) 0.0374(15) Uani 1 1 d . . . . .
C42 C 1.0396(6) 1.2398(4) 0.46244(19) 0.0304(12) Uani 1 1 d . . . . .
H42A H 1.127145 1.198510 0.468422 0.046 Uiso 1 1 calc R U . . .
H42B H 1.021052 1.287928 0.483827 0.046 Uiso 1 1 calc R U . . .
H42C H 1.056326 1.278255 0.438306 0.046 Uiso 1 1 calc R U . . .
C32 C 1.2953(8) 0.6097(5) 0.3866(2) 0.0436(17) Uani 1 1 d . . . . .
H32 H 1.369039 0.562037 0.394372 0.052 Uiso 1 1 calc R U . . .
C33 C 1.3344(7) 0.6925(6) 0.3639(2) 0.0470(18) Uani 1 1 d . . . . .
H33 H 1.433461 0.700372 0.355241 0.056 Uiso 1 1 calc R U . . .

loop_
_atom_site_aniso_label
_atom_site_aniso_U_11
_atom_site_aniso_U_22
_atom_site_aniso_U_33
_atom_site_aniso_U_23
_atom_site_aniso_U_13
_atom_site_aniso_U_12
Cl2 0.0338(7) 0.0303(6) 0.0263(6) 0.0007(5) 0.0018(6) 0.0066(6)
Cl1 0.0296(7) 0.0243(6) 0.0366(7) -0.0026(5) -0.0004(6) -0.0020(6)
F8 0.049(2) 0.0228(15) 0.0399(19) -0.0085(14) -0.0078(19) -0.0029(17)
F5 0.038(2) 0.055(2) 0.0349(18) 0.0066(17) 0.0006(16) -0.0117(19)
F1 0.039(2) 0.0362(18) 0.039(2) -0.0036(15) 0.0027(17) -0.0151(16)
F9 0.0350(19) 0.049(2) 0.0305(17) -0.0118(16) 0.0084(15) -0.0026(17)
F10 0.039(2) 0.0388(19) 0.040(2) -0.0066(16) 0.0052(17) -0.0203(17)
F6 0.0261(18) 0.067(2) 0.0327(18) -0.0053(17) 0.0082(16) -0.0056(19)
F2 0.0331(19) 0.057(2) 0.0367(19) -0.0150(18) 0.0024(16) 0.0043(18)
F3 0.072(3) 0.0234(16) 0.044(2) -0.0123(15) -0.023(2) 0.0080(18)
F7 0.035(2) 0.054(2) 0.045(2) 0.0072(18) -0.0050(17) -0.0272(18)
F4 0.081(3) 0.039(2) 0.052(2) 0.0082(18) -0.019(2) -0.034(2)
O3 0.031(2) 0.0279(19) 0.040(2) -0.0018(18) -0.005(2) 0.0039(19)
O1 0.029(2) 0.046(2) 0.043(3) -0.014(2) -0.013(2) 0.016(2)
O2 0.051(3) 0.044(2) 0.044(3) -0.022(2) -0.023(2) 0.027(2)
N3 0.018(2) 0.018(2) 0.027(2) -0.0030(17) -0.0037(18) 0.0001(18)
N4 0.019(2) 0.020(2) 0.028(2) -0.0021(18) 0.0002(19) -0.0018(17)
N1 0.018(2) 0.020(2) 0.026(2) -0.0038(18) -0.0008(18) 0.0015(18)
N2 0.024(2) 0.022(2) 0.028(2) -0.0028(19) 0.001(2) -0.0012(18)
C14 0.022(3) 0.022(2) 0.022(2) -0.002(2) -0.001(2) -0.001(2)
C35 0.023(3) 0.019(2) 0.024(3) -0.001(2) -0.007(2) 0.003(2)
C38 0.023(3) 0.020(2) 0.023(2) -0.001(2) -0.004(2) 0.001(2)
C6 0.022(3) 0.016(2) 0.031(3) -0.002(2) -0.007(2) 0.004(2)
C36 0.024(3) 0.018(2) 0.030(3) 0.001(2) -0.003(2) -0.003(2)
C17 0.024(3) 0.020(2) 0.027(3) -0.003(2) -0.002(2) -0.001(2)
C27 0.019(3) 0.021(2) 0.025(3) -0.002(2) -0.004(2) 0.001(2)
C29 0.024(3) 0.022(3) 0.024(3) -0.007(2) -0.002(2) 0.006(2)
C37 0.031(3) 0.023(3) 0.022(3) 0.001(2) 0.002(2) -0.002(2)
C8 0.022(3) 0.016(2) 0.027(3) -0.004(2) -0.003(2) -0.001(2)
C7 0.020(3) 0.028(3) 0.029(3) -0.004(2) 0.000(2) 0.005(2)
C30 0.029(3) 0.021(3) 0.030(3) -0.003(2) -0.006(2) 0.002(2)
C2 0.017(3) 0.032(3) 0.032(3) -0.005(2) -0.005(2) 0.009(2)
C13 0.027(3) 0.018(2) 0.027(3) -0.005(2) 0.001(2) -0.005(2)
C16 0.031(3) 0.021(3) 0.029(3) 0.002(2) 0.000(3) -0.006(2)
C23 0.017(3) 0.030(3) 0.033(3) 0.002(2) -0.003(2) -0.005(2)
C15 0.036(3) 0.021(2) 0.024(3) 0.001(2) 0.003(3) -0.003(2)
C25 0.024(3) 0.026(3) 0.027(3) -0.004(2) 0.004(2) -0.002(2)
C24 0.026(3) 0.020(2) 0.029(3) -0.005(2) -0.007(2) 0.000(2)
C26 0.022(3) 0.023(3) 0.030(3) 0.000(2) -0.001(2) -0.003(2)
C9 0.027(3) 0.024(3) 0.028(3) 0.002(2) -0.001(2) -0.001(2)
C19 0.023(3) 0.025(3) 0.030(3) 0.002(2) 0.006(2) -0.003(2)
C22 0.015(2) 0.037(3) 0.025(3) 0.000(2) 0.002(2) 0.007(2)
C1 0.024(3) 0.023(3) 0.031(3) 0.000(2) -0.004(2) -0.004(2)
C18 0.027(3) 0.028(3) 0.028(3) -0.001(2) 0.008(2) -0.002(2)
C41 0.025(3) 0.033(3) 0.033(3) -0.003(3) -0.001(3) 0.007(2)
C39 0.036(3) 0.021(3) 0.028(3) 0.000(2) 0.002(2) 0.000(2)
C12 0.031(3) 0.022(2) 0.030(3) 0.001(2) -0.004(3) 0.000(2)
C28 0.027(3) 0.024(3) 0.026(3) -0.004(2) -0.004(2) 0.006(2)
C5 0.026(3) 0.036(3) 0.028(3) 0.002(3) -0.004(2) -0.002(3)
C10 0.031(3) 0.036(3) 0.032(3) 0.002(2) 0.003(3) 0.007(3)
C3 0.041(4) 0.017(2) 0.035(3) -0.007(2) -0.015(3) 0.007(3)
C40 0.026(3) 0.029(3) 0.023(3) 0.003(2) 0.002(2) -0.004(2)
C11 0.029(3) 0.033(3) 0.035(3) -0.002(2) -0.003(3) 0.013(3)
C34 0.022(3) 0.041(3) 0.038(3) -0.007(3) 0.001(3) 0.003(3)
C21 0.036(3) 0.039(3) 0.023(3) -0.003(3) 0.000(2) 0.001(3)
C31 0.053(4) 0.023(3) 0.040(3) -0.003(2) -0.012(3) 0.008(3)
C20 0.033(3) 0.027(3) 0.035(3) -0.003(2) 0.002(3) 0.005(2)
C4 0.049(4) 0.025(3) 0.038(3) 0.007(3) -0.016(3) -0.013(3)
C42 0.022(3) 0.029(3) 0.040(3) -0.006(3) 0.001(3) 0.000(2)
C32 0.041(4) 0.036(3) 0.053(4) -0.011(3) -0.014(3) 0.023(3)
C33 0.017(3) 0.065(4) 0.059(4) -0.022(4) -0.005(3) 0.016(3)

loop_
_atom_type_symbol
_atom_type_description
_atom_type_scat_dispersion_real
_atom_type_scat_dispersion_imag
_atom_type_scat_source
C C 0.0181 0.0091 'International Tables Vol C Tables 4.2.6.8 and 6.1.1.4'
H H 0.0000 0.0000 'International Tables Vol C Tables 4.2.6.8 and 6.1.1.4'
Cl Cl 0.3639 0.7018 'International Tables Vol C Tables 4.2.6.8 and 6.1.1.4'
F F 0.0727 0.0534 'International Tables Vol C Tables 4.2.6.8 and 6.1.1.4'
N N 0.0311 0.0180 'International Tables Vol C Tables 4.2.6.8 and 6.1.1.4'
O O 0.0492 0.0322 'International Tables Vol C Tables 4.2.6.8 and 6.1.1.4'

loop_
_exptl_crystal_face_index_h
_exptl_crystal_face_index_k
_exptl_crystal_face_index_l
_exptl_crystal_face_perp_dist
6 1 4 0.1451
0 8 5 0.0335
0 0 22 0.0039
0 -8 -6 0.0558
-1 8 6 0.0281
-6 -1 4 0.0985
1 8 1 0.0500
0 0 -22 0.0231
0 -8 -6 0.0507
0 8 6 0.0363
6 2 -5 0.1392
-3 0 -19 0.0719

loop_
_geom_angle_atom_site_label_1
_geom_angle_atom_site_label_2
_geom_angle_atom_site_label_3
_geom_angle
_geom_angle_site_symmetry_1
_geom_angle_site_symmetry_3
_geom_angle_publ_flag
H3A O3 H3B 104.5 . . ?
C29 N3 C35 118.0(4) . . ?
C28 N3 C35 117.7(4) . . ?
C28 N3 C29 124.2(4) . . ?
C38 N4 H4 106.9 . . ?
C38 N4 C41 111.6(4) . . ?
C38 N4 C42 113.2(4) . . ?
C41 N4 H4 106.9 . . ?
C42 N4 H4 106.9 . . ?
C42 N4 C41 110.8(4) . . ?
C8 N1 C14 118.6(4) . . ?
C7 N1 C14 118.0(4) . . ?
C7 N1 C8 123.2(4) . . ?
C17 N2 H2 106.8 . . ?
C17 N2 C21 113.3(4) . . ?
C17 N2 C20 111.4(4) . . ?
C21 N2 H2 106.8 . . ?
C20 N2 H2 106.8 . . ?
C20 N2 C21 111.3(5) . . ?
C15 C14 N1 119.8(5) . . ?
C15 C14 C19 121.9(5) . . ?
C19 C14 N1 118.3(5) . . ?
C36 C35 N3 119.2(5) . . ?
C36 C35 C40 121.5(5) . . ?
C40 C35 N3 119.3(5) . . ?
C37 C38 N4 118.0(5) . . ?
C39 C38 N4 120.1(5) . . ?
C39 C38 C37 121.8(5) . . ?
C1 C6 C7 121.9(5) . . ?
C5 C6 C7 120.3(5) . . ?
C5 C6 C1 117.6(5) . . ?
C35 C36 H36 120.2 . . ?
C35 C36 C37 119.6(5) . . ?
C37 C36 H36 120.2 . . ?
C16 C17 N2 118.6(5) . . ?
C18 C17 N2 119.3(5) . . ?
C18 C17 C16 122.1(5) . . ?
C26 C27 C22 117.1(5) . . ?
C26 C27 C28 123.3(5) . . ?
C22 C27 C28 119.0(5) . . ?
C30 C29 N3 119.6(5) . . ?
C34 C29 N3 118.9(5) . . ?
C34 C29 C30 121.4(5) . . ?
C38 C37 H37 120.6 . . ?
C36 C37 C38 118.9(5) . . ?
C36 C37 H37 120.6 . . ?
C13 C8 N1 119.5(5) . . ?
C9 C8 N1 119.4(5) . . ?
C9 C8 C13 121.1(5) . . ?
O1 C7 N1 124.0(5) . . ?
O1 C7 C6 120.0(5) . . ?
N1 C7 C6 115.9(5) . . ?
C29 C30 H30 120.8 . . ?
C29 C30 C31 118.3(6) . . ?
C31 C30 H30 120.8 . . ?
F2 C2 C1 120.8(5) . . ?
F2 C2 C3 120.0(5) . . ?
C1 C2 C3 119.2(5) . . ?
C8 C13 H13 120.4 . . ?
C12 C13 C8 119.2(5) . . ?
C12 C13 H13 120.4 . . ?
C17 C16 H16 120.3 . . ?
C17 C16 C15 119.4(5) . . ?
C15 C16 H16 120.3 . . ?
F7 C23 C24 119.8(5) . . ?
F7 C23 C22 120.6(5) . . ?
C22 C23 C24 119.6(5) . . ?
C14 C15 C16 119.0(5) . . ?
C14 C15 H15 120.5 . . ?
C16 C15 H15 120.5 . . ?
F9 C25 C24 119.6(5) . . ?
F9 C25 C26 120.5(5) . . ?
C24 C25 C26 119.9(5) . . ?
F8 C24 C23 120.0(5) . . ?
F8 C24 C25 120.5(5) . . ?
C25 C24 C23 119.6(5) . . ?
F10 C26 C27 120.0(5) . . ?
F10 C26 C25 118.1(5) . . ?
C27 C26 C25 121.9(5) . . ?
C8 C9 H9 120.6 . . ?
C8 C9 C10 118.9(5) . . ?
C10 C9 H9 120.6 . . ?
C14 C19 H19 120.4 . . ?
C14 C19 C18 119.3(5) . . ?
C18 C19 H19 120.4 . . ?
F6 C22 C27 119.0(5) . . ?
F6 C22 C23 119.1(5) . . ?
C23 C22 C27 121.9(5) . . ?
F1 C1 C6 120.0(5) . . ?
F1 C1 C2 118.2(5) . . ?
C2 C1 C6 121.8(5) . . ?
C17 C18 C19 118.4(5) . . ?
C17 C18 H18 120.8 . . ?
C19 C18 H18 120.8 . . ?
N4 C41 H41A 109.5 . . ?
N4 C41 H41B 109.5 . . ?
N4 C41 H41C 109.5 . . ?
H41A C41 H41B 109.5 . . ?
H41A C41 H41C 109.5 . . ?
H41B C41 H41C 109.5 . . ?
C38 C39 H39 120.7 . . ?
C38 C39 C40 118.6(5) . . ?
C40 C39 H39 120.7 . . ?
C13 C12 H12 119.9 . . ?
C11 C12 C13 120.1(5) . . ?
C11 C12 H12 119.9 . . ?
O2 C28 N3 123.0(5) . . ?
O2 C28 C27 119.0(5) . . ?
N3 C28 C27 118.0(5) . . ?
F5 C5 C6 119.2(5) . . ?
F5 C5 C4 118.9(6) . . ?
C4 C5 C6 121.9(6) . . ?
C9 C10 H10 119.7 . . ?
C11 C10 C9 120.6(6) . . ?
C11 C10 H10 119.7 . . ?
F3 C3 C2 119.4(6) . . ?
F3 C3 C4 120.5(6) . . ?
C4 C3 C2 120.0(5) . . ?
C35 C40 C39 119.5(5) . . ?
C35 C40 H40 120.3 . . ?
C39 C40 H40 120.3 . . ?
C12 C11 C10 120.2(6) . . ?
C12 C11 H11 119.9 . . ?
C10 C11 H11 119.9 . . ?
C29 C34 H34 120.3 . . ?
C29 C34 C33 119.4(6) . . ?
C33 C34 H34 120.3 . . ?
N2 C21 H21A 109.5 . . ?
N2 C21 H21B 109.5 . . ?
N2 C21 H21C 109.5 . . ?
H21A C21 H21B 109.5 . . ?
H21A C21 H21C 109.5 . . ?
H21B C21 H21C 109.5 . . ?
C30 C31 H31 120.0 . . ?
C32 C31 C30 120.0(6) . . ?
C32 C31 H31 120.0 . . ?
N2 C20 H20A 109.5 . . ?
N2 C20 H20B 109.5 . . ?
N2 C20 H20C 109.5 . . ?
H20A C20 H20B 109.5 . . ?
H20A C20 H20C 109.5 . . ?
H20B C20 H20C 109.5 . . ?
F4 C4 C5 120.7(6) . . ?
F4 C4 C3 119.9(6) . . ?
C5 C4 C3 119.5(6) . . ?
N4 C42 H42A 109.5 . . ?
N4 C42 H42B 109.5 . . ?
N4 C42 H42C 109.5 . . ?
H42A C42 H42B 109.5 . . ?
H42A C42 H42C 109.5 . . ?
H42B C42 H42C 109.5 . . ?
C31 C32 H32 119.3 . . ?
C31 C32 C33 121.4(6) . . ?
C33 C32 H32 119.3 . . ?
C34 C33 H33 120.3 . . ?
C32 C33 C34 119.4(6) . . ?
C32 C33 H33 120.3 . . ?

loop_
_geom_bond_atom_site_label_1
_geom_bond_atom_site_label_2
_geom_bond_distance
_geom_bond_site_symmetry_2
_geom_bond_publ_flag
F8 C24 1.330(6) . ?
F5 C5 1.346(7) . ?
F1 C1 1.335(7) . ?
F9 C25 1.335(6) . ?
F10 C26 1.350(6) . ?
F6 C22 1.337(6) . ?
F2 C2 1.339(7) . ?
F3 C3 1.329(6) . ?
F7 C23 1.332(6) . ?
F4 C4 1.332(7) . ?
O3 H3A 0.8498 . ?
O3 H3B 0.8504 . ?
O1 C7 1.215(7) . ?
O2 C28 1.218(7) . ?
N3 C35 1.452(6) . ?
N3 C29 1.440(7) . ?
N3 C28 1.352(7) . ?
N4 H4 1.0000 . ?
N4 C38 1.478(7) . ?
N4 C41 1.492(7) . ?
N4 C42 1.489(7) . ?
N1 C14 1.461(6) . ?
N1 C8 1.448(7) . ?
N1 C7 1.352(7) . ?
N2 H2 1.0000 . ?
N2 C17 1.480(7) . ?
N2 C21 1.497(7) . ?
N2 C20 1.497(7) . ?
C14 C15 1.377(8) . ?
C14 C19 1.387(7) . ?
C35 C36 1.375(8) . ?
C35 C40 1.378(7) . ?
C38 C37 1.387(7) . ?
C38 C39 1.381(8) . ?
C6 C7 1.515(7) . ?
C6 C1 1.385(8) . ?
C6 C5 1.375(8) . ?
C36 H36 0.9500 . ?
C36 C37 1.381(8) . ?
C17 C16 1.383(8) . ?
C17 C18 1.382(8) . ?
C27 C26 1.378(8) . ?
C27 C22 1.381(8) . ?
C27 C28 1.512(7) . ?
C29 C30 1.390(8) . ?
C29 C34 1.380(8) . ?
C37 H37 0.9500 . ?
C8 C13 1.391(7) . ?
C8 C9 1.384(8) . ?
C30 H30 0.9500 . ?
C30 C31 1.405(8) . ?
C2 C1 1.375(8) . ?
C2 C3 1.383(9) . ?
C13 H13 0.9500 . ?
C13 C12 1.388(8) . ?
C16 H16 0.9500 . ?
C16 C15 1.384(8) . ?
C23 C24 1.384(8) . ?
C23 C22 1.375(8) . ?
C15 H15 0.9500 . ?
C25 C24 1.366(8) . ?
C25 C26 1.380(8) . ?
C9 H9 0.9500 . ?
C9 C10 1.387(8) . ?
C19 H19 0.9500 . ?
C19 C18 1.394(8) . ?
C18 H18 0.9500 . ?
C41 H41A 0.9800 . ?
C41 H41B 0.9800 . ?
C41 H41C 0.9800 . ?
C39 H39 0.9500 . ?
C39 C40 1.391(8) . ?
C12 H12 0.9500 . ?
C12 C11 1.381(9) . ?
C5 C4 1.374(9) . ?
C10 H10 0.9500 . ?
C10 C11 1.383(8) . ?
C3 C4 1.378(10) . ?
C40 H40 0.9500 . ?
C11 H11 0.9500 . ?
C34 H34 0.9500 . ?
C34 C33 1.395(9) . ?
C21 H21A 0.9800 . ?
C21 H21B 0.9800 . ?
C21 H21C 0.9800 . ?
C31 H31 0.9500 . ?
C31 C32 1.369(10) . ?
C20 H20A 0.9800 . ?
C20 H20B 0.9800 . ?
C20 H20C 0.9800 . ?
C42 H42A 0.9800 . ?
C42 H42B 0.9800 . ?
C42 H42C 0.9800 . ?
C32 H32 0.9500 . ?
C32 C33 1.379(11) . ?
C33 H33 0.9500 . ?

loop_
_geom_torsion_atom_site_label_1
_geom_torsion_atom_site_label_2
_geom_torsion_atom_site_label_3
_geom_torsion_atom_site_label_4
_geom_torsion
_geom_torsion_site_symmetry_1
_geom_torsion_site_symmetry_2
_geom_torsion_site_symmetry_3
_geom_torsion_site_symmetry_4
_geom_torsion_publ_flag
F5 C5 C4 F4 -0.8(9) . . . . ?
F5 C5 C4 C3 179.5(5) . . . . ?
F9 C25 C24 F8 -0.9(8) . . . . ?
F9 C25 C24 C23 179.3(5) . . . . ?
F9 C25 C26 F10 1.3(8) . . . . ?
F9 C25 C26 C27 -178.6(5) . . . . ?
F2 C2 C1 F1 -1.7(8) . . . . ?
F2 C2 C1 C6 178.1(5) . . . . ?
F2 C2 C3 F3 -1.4(8) . . . . ?
F2 C2 C3 C4 -178.0(5) . . . . ?
F3 C3 C4 F4 1.9(9) . . . . ?
F3 C3 C4 C5 -178.5(6) . . . . ?
F7 C23 C24 F8 -1.2(8) . . . . ?
F7 C23 C24 C25 178.6(5) . . . . ?
F7 C23 C22 F6 0.7(8) . . . . ?
F7 C23 C22 C27 -178.6(5) . . . . ?
N3 C35 C36 C37 -175.5(5) . . . . ?
N3 C35 C40 C39 175.9(5) . . . . ?
N3 C29 C30 C31 -174.9(5) . . . . ?
N3 C29 C34 C33 175.1(5) . . . . ?
N4 C38 C37 C36 175.4(5) . . . . ?
N4 C38 C39 C40 -174.9(5) . . . . ?
N1 C14 C15 C16 -178.9(5) . . . . ?
N1 C14 C19 C18 178.9(5) . . . . ?
N1 C8 C13 C12 178.9(5) . . . . ?
N1 C8 C9 C10 -178.6(5) . . . . ?
N2 C17 C16 C15 178.0(5) . . . . ?
N2 C17 C18 C19 -177.9(5) . . . . ?
C14 N1 C8 C13 -94.7(6) . . . . ?
C14 N1 C8 C9 83.8(6) . . . . ?
C14 N1 C7 O1 0.4(8) . . . . ?
C14 N1 C7 C6 178.3(5) . . . . ?
C14 C19 C18 C17 -0.1(9) . . . . ?
C35 N3 C29 C30 92.3(6) . . . . ?
C35 N3 C29 C34 -82.7(7) . . . . ?
C35 N3 C28 O2 2.8(9) . . . . ?
C35 N3 C28 C27 -175.8(5) . . . . ?
C35 C36 C37 C38 -1.4(9) . . . . ?
C38 C39 C40 C35 0.6(9) . . . . ?
C6 C5 C4 F4 -178.4(6) . . . . ?
C6 C5 C4 C3 2.0(9) . . . . ?
C36 C35 C40 C39 -3.2(9) . . . . ?
C17 C16 C15 C14 0.0(9) . . . . ?
C29 N3 C35 C36 -67.3(7) . . . . ?
C29 N3 C35 C40 113.6(6) . . . . ?
C29 N3 C28 O2 178.7(6) . . . . ?
C29 N3 C28 C27 0.1(8) . . . . ?
C29 C30 C31 C32 0.9(9) . . . . ?
C29 C34 C33 C32 -1.3(10) . . . . ?
C37 C38 C39 C40 1.5(9) . . . . ?
C8 N1 C14 C15 -86.6(6) . . . . ?
C8 N1 C14 C19 93.9(6) . . . . ?
C8 N1 C7 O1 -173.5(6) . . . . ?
C8 N1 C7 C6 4.4(7) . . . . ?
C8 C13 C12 C11 -0.2(8) . . . . ?
C8 C9 C10 C11 -0.3(9) . . . . ?
C7 N1 C14 C15 99.2(6) . . . . ?
C7 N1 C14 C19 -80.2(6) . . . . ?
C7 N1 C8 C13 79.1(7) . . . . ?
C7 N1 C8 C9 -102.3(6) . . . . ?
C7 C6 C1 F1 -3.5(8) . . . . ?
C7 C6 C1 C2 176.7(5) . . . . ?
C7 C6 C5 F5 5.4(8) . . . . ?
C7 C6 C5 C4 -177.0(5) . . . . ?
C30 C29 C34 C33 0.2(9) . . . . ?
C30 C31 C32 C33 -2.0(10) . . . . ?
C2 C3 C4 F4 178.5(6) . . . . ?
C2 C3 C4 C5 -1.9(9) . . . . ?
C13 C8 C9 C10 -0.1(8) . . . . ?
C13 C12 C11 C10 -0.2(9) . . . . ?
C16 C17 C18 C19 0.8(9) . . . . ?
C15 C14 C19 C18 -0.5(9) . . . . ?
C24 C23 C22 F6 -179.3(5) . . . . ?
C24 C23 C22 C27 1.4(9) . . . . ?
C24 C25 C26 F10 180.0(5) . . . . ?
C24 C25 C26 C27 0.1(9) . . . . ?
C26 C27 C22 F6 -180.0(5) . . . . ?
C26 C27 C22 C23 -0.7(8) . . . . ?
C26 C27 C28 O2 96.3(7) . . . . ?
C26 C27 C28 N3 -85.0(7) . . . . ?
C26 C25 C24 F8 -179.5(5) . . . . ?
C26 C25 C24 C23 0.6(9) . . . . ?
C9 C8 C13 C12 0.3(8) . . . . ?
C9 C10 C11 C12 0.4(9) . . . . ?
C19 C14 C15 C16 0.6(9) . . . . ?
C22 C27 C26 F10 -179.9(5) . . . . ?
C22 C27 C26 C25 0.0(8) . . . . ?
C22 C27 C28 O2 -74.8(7) . . . . ?
C22 C27 C28 N3 103.8(6) . . . . ?
C22 C23 C24 F8 178.8(5) . . . . ?
C22 C23 C24 C25 -1.3(8) . . . . ?
C1 C6 C7 O1 -101.9(7) . . . . ?
C1 C6 C7 N1 80.1(7) . . . . ?
C1 C6 C5 F5 -179.4(5) . . . . ?
C1 C6 C5 C4 -1.8(9) . . . . ?
C1 C2 C3 F3 178.3(5) . . . . ?
C1 C2 C3 C4 1.6(9) . . . . ?
C18 C17 C16 C15 -0.7(9) . . . . ?
C41 N4 C38 C37 -105.7(6) . . . . ?
C41 N4 C38 C39 70.9(7) . . . . ?
C39 C38 C37 C36 -1.1(9) . . . . ?
C28 N3 C35 C36 108.9(6) . . . . ?
C28 N3 C35 C40 -70.3(7) . . . . ?
C28 N3 C29 C30 -83.6(7) . . . . ?
C28 N3 C29 C34 101.4(7) . . . . ?
C28 C27 C26 F10 8.8(8) . . . . ?
C28 C27 C26 C25 -171.3(5) . . . . ?
C28 C27 C22 F6 -8.3(8) . . . . ?
C28 C27 C22 C23 171.0(5) . . . . ?
C5 C6 C7 O1 73.1(8) . . . . ?
C5 C6 C7 N1 -104.9(6) . . . . ?
C5 C6 C1 F1 -178.6(5) . . . . ?
C5 C6 C1 C2 1.6(8) . . . . ?
C3 C2 C1 F1 178.7(5) . . . . ?
C3 C2 C1 C6 -1.5(8) . . . . ?
C40 C35 C36 C37 3.6(9) . . . . ?
C34 C29 C30 C31 0.0(8) . . . . ?
C21 N2 C17 C16 125.9(6) . . . . ?
C21 N2 C17 C18 -55.4(7) . . . . ?
C31 C32 C33 C34 2.2(10) . . . . ?
C20 N2 C17 C16 -107.7(6) . . . . ?
C20 N2 C17 C18 71.1(7) . . . . ?
C42 N4 C38 C37 128.4(6) . . . . ?
C42 N4 C38 C39 -55.0(7) . . . . ?

loop_
_exptl_oxdiff_crystal_face_indexfrac_h
_exptl_oxdiff_crystal_face_indexfrac_k
_exptl_oxdiff_crystal_face_indexfrac_l
_exptl_oxdiff_crystal_face_x
_exptl_oxdiff_crystal_face_y
_exptl_oxdiff_crystal_face_z
5.7141 1.4310 3.6421 -0.0247 -0.9526 -0.3031
-0.0888 8.2800 4.6044 0.0043 0.1224 -0.9925
0.0239 0.2764 22.2690 0.9597 -0.1262 -0.2511
0.3125 -8.1810 -5.5876 -0.0551 -0.1526 0.9868
-0.6009 8.1296 5.7646 0.0715 0.1989 -0.9774
-5.7775 -0.5097 3.8850 0.3312 0.9353 0.1247
0.6350 8.3983 1.3373 -0.1593 0.0219 -0.9870
0.0268 0.3950 -22.2554 -0.9765 0.1285 0.1731
-0.0415 -8.1969 -5.5506 -0.0439 -0.0939 0.9946
0.0857 8.2010 5.5018 0.0406 0.0868 -0.9954
5.5881 1.6495 -5.3817 -0.4185 -0.8767 -0.2371
-2.8716 -0.1083 -19.4407 -0.7668 0.5888 0.2555
